data_4108629
loop_
_publ_author_name
'Andrew G. Tennyson'
'Shanta Dhar'
'Stephen J. Lippard'

_publ_section_title
;
 Synthesis and Characterization of {Ni(NO)}10 and {Co(NO)2}10 Complexes
 Supported by Thiolate Ligands
;
_journal_name_full 'Journal of the American Chemical Society'
_journal_page_first 15087
_journal_page_last 15098
_journal_paper_doi 10.1021/ja803992y
_journal_volume 130
_journal_year 2008
_chemical_formula_sum 'C34 H55 N3 Ni O S3'
_chemical_formula_weight 676.70
_chemical_name_systematic
;
 ?
;
_space_group_IT_number 29
_symmetry_cell_setting orthorhombic
_symmetry_space_group_name_Hall 'P 2c -2ac'
_symmetry_space_group_name_H-M 'P c a 21'
_atom_sites_solution_hydrogens geom
_atom_sites_solution_primary direct
_atom_sites_solution_secondary difmap
_audit_creation_method SHELXL-97
_cell_angle_alpha 90.000(5)
_cell_angle_beta 90.000(5)
_cell_angle_gamma 90.000(5)
_cell_formula_units_Z 8
_cell_length_a 17.879(5)
_cell_length_b 12.945(5)
_cell_length_c 31.057(5)
_cell_measurement_temperature 110(2)
_cell_volume 7188(4)
_computing_cell_refinement 'Bruker SMART'
_computing_data_collection 'Bruker SMART'
_computing_data_reduction 'Bruker SAINT'
_computing_molecular_graphics 'Bruker SHELXTL'
_computing_publication_material 'Bruker SHELXTL'
_computing_structure_refinement 'SHELXL-97 (Sheldrick, 1997)'
_computing_structure_solution 'SHELXS-97 (Sheldrick, 1990)'
_diffrn_ambient_temperature 110(2)
_diffrn_measured_fraction_theta_full 0.998
_diffrn_measured_fraction_theta_max 0.998
_diffrn_measurement_device_type 'CCD area detector'
_diffrn_measurement_method 'phi and omega scans'
_diffrn_radiation_monochromator graphite
_diffrn_radiation_source 'fine-focus sealed tube'
_diffrn_radiation_type MoK\a
_diffrn_radiation_wavelength 0.71073
_diffrn_reflns_av_R_equivalents 0.0667
_diffrn_reflns_av_sigmaI/netI 0.0689
_diffrn_reflns_limit_h_max 21
_diffrn_reflns_limit_h_min -19
_diffrn_reflns_limit_k_max 15
_diffrn_reflns_limit_k_min -13
_diffrn_reflns_limit_l_max 36
_diffrn_reflns_limit_l_min -36
_diffrn_reflns_number 56522
_diffrn_reflns_theta_full 25.00
_diffrn_reflns_theta_max 25.00
_diffrn_reflns_theta_min 2.34
_exptl_absorpt_coefficient_mu 0.744
_exptl_absorpt_correction_T_max 0.9709
_exptl_absorpt_correction_T_min 0.9030
_exptl_absorpt_correction_type empirical
_exptl_absorpt_process_details SADABS
_exptl_crystal_colour Blue
_exptl_crystal_density_diffrn 1.251
_exptl_crystal_description Plate
_exptl_crystal_F_000 2912
_exptl_crystal_size_max 0.14
_exptl_crystal_size_mid 0.09
_exptl_crystal_size_min 0.04
_refine_diff_density_max 1.278
_refine_diff_density_min -0.888
_refine_diff_density_rms 0.110
_refine_ls_abs_structure_details 'Flack H D (1983), Acta Cryst. A39, 876-881'
_refine_ls_abs_structure_Flack 0.09(2)
_refine_ls_extinction_method none
_refine_ls_goodness_of_fit_ref 1.230
_refine_ls_hydrogen_treatment constr
_refine_ls_matrix_type full
_refine_ls_number_parameters 740
_refine_ls_number_reflns 12656
_refine_ls_number_restraints 1
_refine_ls_restrained_S_all 1.230
_refine_ls_R_factor_all 0.0841
_refine_ls_R_factor_gt 0.0775
_refine_ls_shift/su_max 0.028
_refine_ls_shift/su_mean 0.005
_refine_ls_structure_factor_coef Fsqd
_refine_ls_weighting_details 'calc w=1/[\s^2^(Fo^2^)+(0.0643P)^2^+14.4209P] where P=(Fo^2^+2Fc^2^)/3'
_refine_ls_weighting_scheme calc
_refine_ls_wR_factor_gt 0.1686
_refine_ls_wR_factor_ref 0.1717
_reflns_number_gt 11658
_reflns_number_total 12656
_reflns_threshold_expression >2sigma(I)
_cod_data_source_file ja803992y_si_002.cif
_cod_data_source_block at16orthofinal
_cod_database_code 4108629

loop_
_symmetry_equiv_pos_as_xyz
'x, y, z'
'-x, -y, z+1/2'
'-x+1/2, y, z+1/2'
'x+1/2, -y, z'

loop_
_atom_site_label
_atom_site_type_symbol
_atom_site_fract_x
_atom_site_fract_y
_atom_site_fract_z
_atom_site_U_iso_or_equiv
_atom_site_adp_type
_atom_site_occupancy
_atom_site_symmetry_multiplicity
_atom_site_calc_flag
_atom_site_refinement_flags
Ni1 Ni 0.22347(5) 0.21461(6) -0.00079(3) 0.0181(2) Uani 1 1 d .
Ni2 Ni 0.56371(5) 0.29819(7) 0.24512(3) 0.0193(2) Uani 1 1 d .
S1 S 0.24505(9) 0.03723(14) 0.00638(5) 0.0205(4) Uani 1 1 d .
S3 S 0.23690(10) 0.28514(15) 0.06601(6) 0.0257(4) Uani 1 1 d .
S2 S 0.33434(10) 0.26337(13) -0.03288(5) 0.0201(4) Uani 1 1 d .
S4 S 0.45440(10) 0.23787(15) 0.27460(6) 0.0245(4) Uani 1 1 d .
S5 S 0.55600(11) 0.21957(15) 0.17995(6) 0.0258(4) Uani 1 1 d .
S6 S 0.53235(11) 0.47109(15) 0.23845(6) 0.0273(4) Uani 1 1 d .
O1 O 0.0904(4) 0.3134(6) -0.0223(3) 0.092(3) Uani 1 1 d .
O2 O 0.7112(4) 0.2392(6) 0.2567(2) 0.0575(19) Uani 1 1 d .
N1 N 0.1434(4) 0.2597(5) -0.0193(2) 0.0286(15) Uani 1 1 d .
N2 N 0.6503(4) 0.2686(5) 0.2615(2) 0.0298(15) Uani 1 1 d .
N3 N 0.4744(3) 0.4691(5) 0.07926(19) 0.0213(13) Uani 1 1 d .
N4 N 0.3201(3) 0.0186(5) 0.16773(18) 0.0213(13) Uani 1 1 d .
N5 N 0.2759(3) 0.3960(4) -0.17919(17) 0.0186(12) Uani 1 1 d .
N6 N -0.0023(3) 0.0090(4) -0.05878(18) 0.0175(12) Uani 1 1 d .
C1 C 0.2470(4) -0.0201(6) -0.0453(2) 0.0215(11) Uani 1 1 d .
C2 C 0.2418(4) -0.1279(6) -0.0495(2) 0.0215(11) Uani 1 1 d .
H2 H 0.2351 -0.1695 -0.0246 0.026 Uiso 1 1 calc R
C3 C 0.2465(4) -0.1742(6) -0.0897(3) 0.0291(17) Uani 1 1 d .
H3 H 0.2426 -0.2473 -0.0914 0.035 Uiso 1 1 calc R
C4 C 0.2564(4) -0.1206(6) -0.1264(3) 0.0310(19) Uani 1 1 d .
H4 H 0.2601 -0.1539 -0.1535 0.037 Uiso 1 1 calc R
C5 C 0.2611(5) -0.0127(6) -0.1223(2) 0.0292(18) Uani 1 1 d .
H5 H 0.2677 0.0284 -0.1473 0.035 Uiso 1 1 calc R
C6 C 0.2564(4) 0.0345(6) -0.0828(2) 0.0292(17) Uani 1 1 d .
H6 H 0.2597 0.1076 -0.0814 0.035 Uiso 1 1 calc R
C7 C 0.3386(4) 0.3991(5) -0.0371(2) 0.0171(14) Uani 1 1 d .
C8 C 0.2817(4) 0.4632(6) -0.0226(2) 0.0248(17) Uani 1 1 d .
H8 H 0.2383 0.4342 -0.0098 0.030 Uiso 1 1 calc R
C9 C 0.2880(4) 0.5707(5) -0.0268(2) 0.0196(15) Uani 1 1 d .
H9 H 0.2490 0.6138 -0.0162 0.023 Uiso 1 1 calc R
C10 C 0.3494(4) 0.6146(6) -0.0457(2) 0.0231(16) Uani 1 1 d .
H10 H 0.3534 0.6875 -0.0485 0.028 Uiso 1 1 calc R
C11 C 0.4053(4) 0.5507(6) -0.0609(2) 0.0257(17) Uani 1 1 d .
H11 H 0.4479 0.5802 -0.0744 0.031 Uiso 1 1 calc R
C12 C 0.4005(4) 0.4467(5) -0.0568(2) 0.0206(15) Uani 1 1 d .
H12 H 0.4400 0.4048 -0.0675 0.025 Uiso 1 1 calc R
C13 C 0.1650(4) 0.2450(6) 0.1012(2) 0.0276(13) Uani 1 1 d .
C14 C 0.1265(4) 0.1526(6) 0.0972(2) 0.0226(16) Uani 1 1 d .
H14 H 0.1352 0.1106 0.0727 0.027 Uiso 1 1 calc R
C15 C 0.0760(4) 0.1199(7) 0.1278(3) 0.0307(19) Uani 1 1 d .
H15 H 0.0518 0.0550 0.1248 0.037 Uiso 1 1 calc R
C16 C 0.0608(4) 0.1819(7) 0.1629(2) 0.0276(13) Uani 1 1 d .
H16 H 0.0253 0.1600 0.1837 0.033 Uiso 1 1 calc R
C17 C 0.0962(5) 0.2744(7) 0.1680(2) 0.036(2) Uani 1 1 d .
H17 H 0.0854 0.3167 0.1922 0.043 Uiso 1 1 calc R
C18 C 0.1489(4) 0.3068(6) 0.1372(2) 0.0205(15) Uani 1 1 d .
H18 H 0.1738 0.3710 0.1408 0.025 Uiso 1 1 calc R
C19 C 0.4623(4) 0.1028(6) 0.2798(2) 0.0222(16) Uani 1 1 d .
C20 C 0.5244(4) 0.0467(6) 0.2654(2) 0.0240(16) Uani 1 1 d .
H20 H 0.5656 0.0825 0.2531 0.029 Uiso 1 1 calc R
C21 C 0.5271(4) -0.0596(6) 0.2686(2) 0.0276(17) Uani 1 1 d .
H21 H 0.5700 -0.0958 0.2588 0.033 Uiso 1 1 calc R
C22 C 0.4669(5) -0.1145(6) 0.2865(2) 0.0280(18) Uani 1 1 d .
H22 H 0.4688 -0.1876 0.2891 0.034 Uiso 1 1 calc R
C23 C 0.4055(5) -0.0604(6) 0.2999(2) 0.0312(19) Uani 1 1 d .
H23 H 0.3637 -0.0961 0.3115 0.037 Uiso 1 1 calc R
C24 C 0.4039(4) 0.0453(6) 0.2967(2) 0.0220(16) Uani 1 1 d .
H24 H 0.3606 0.0808 0.3065 0.026 Uiso 1 1 calc R
C25 C 0.6282(4) 0.2601(6) 0.14500(19) 0.0181(15) Uani 1 1 d .
C26 C 0.6658(4) 0.3535(5) 0.1508(2) 0.0214(16) Uani 1 1 d .
H26 H 0.6550 0.3951 0.1752 0.026 Uiso 1 1 calc R
C27 C 0.7190(4) 0.3863(7) 0.1211(3) 0.035(2) Uani 1 1 d .
H27 H 0.7444 0.4499 0.1254 0.042 Uiso 1 1 calc R
C28 C 0.7353(4) 0.3263(8) 0.0852(3) 0.038(2) Uani 1 1 d .
H28 H 0.7708 0.3491 0.0645 0.045 Uiso 1 1 calc R
C29 C 0.6989(4) 0.2330(7) 0.0800(2) 0.031(2) Uani 1 1 d .
H29 H 0.7097 0.1921 0.0554 0.038 Uiso 1 1 calc R
C30 C 0.6476(4) 0.1975(7) 0.1093(2) 0.0301(18) Uani 1 1 d .
H30 H 0.6253 0.1315 0.1057 0.036 Uiso 1 1 calc R
C31 C 0.4825(4) 0.5156(6) 0.2839(3) 0.0268(17) Uani 1 1 d .
C32 C 0.4375(5) 0.6045(6) 0.2800(3) 0.043(2) Uani 1 1 d .
H32 H 0.4336 0.6382 0.2530 0.051 Uiso 1 1 calc R
C33 C 0.3990(5) 0.6434(7) 0.3152(4) 0.059(3) Uani 1 1 d .
H33 H 0.3682 0.7026 0.3119 0.070 Uiso 1 1 calc R
C34 C 0.4051(5) 0.5962(8) 0.3556(4) 0.054(3) Uani 1 1 d .
H34 H 0.3807 0.6246 0.3800 0.065 Uiso 1 1 calc R
C35 C 0.4458(5) 0.5107(9) 0.3589(3) 0.047(3) Uani 1 1 d .
H35 H 0.4490 0.4768 0.3860 0.057 Uiso 1 1 calc R
C36 C 0.4833(4) 0.4701(7) 0.3242(3) 0.0322(13) Uani 1 1 d .
H36 H 0.5110 0.4081 0.3280 0.039 Uiso 1 1 calc R
C37 C 0.4382(4) 0.5661(6) 0.0602(3) 0.0322(13) Uani 1 1 d .
H37A H 0.4407 0.5617 0.0284 0.039 Uiso 1 1 calc R
H37B H 0.3847 0.5673 0.0684 0.039 Uiso 1 1 calc R
C38 C 0.4738(6) 0.6656(7) 0.0742(3) 0.046(3) Uani 1 1 d .
H38A H 0.4473 0.7238 0.0610 0.069 Uiso 1 1 calc R
H38B H 0.5263 0.6666 0.0651 0.069 Uiso 1 1 calc R
H38C H 0.4710 0.6714 0.1056 0.069 Uiso 1 1 calc R
C39 C 0.4280(4) 0.3799(6) 0.0624(2) 0.0260(18) Uani 1 1 d .
H39A H 0.4287 0.3825 0.0305 0.031 Uiso 1 1 calc R
H39B H 0.3756 0.3904 0.0717 0.031 Uiso 1 1 calc R
C40 C 0.4524(5) 0.2722(6) 0.0764(3) 0.033(2) Uani 1 1 d .
H40A H 0.4187 0.2207 0.0638 0.050 Uiso 1 1 calc R
H40B H 0.4505 0.2674 0.1079 0.050 Uiso 1 1 calc R
H40C H 0.5036 0.2593 0.0665 0.050 Uiso 1 1 calc R
C41 C 0.4757(4) 0.4703(6) 0.1277(2) 0.0247(17) Uani 1 1 d .
H41A H 0.4960 0.4035 0.1379 0.030 Uiso 1 1 calc R
H41B H 0.5104 0.5252 0.1373 0.030 Uiso 1 1 calc R
C42 C 0.4011(5) 0.4877(7) 0.1488(2) 0.036(2) Uani 1 1 d .
H42A H 0.4073 0.4873 0.1802 0.054 Uiso 1 1 calc R
H42B H 0.3665 0.4327 0.1403 0.054 Uiso 1 1 calc R
H42C H 0.3809 0.5547 0.1397 0.054 Uiso 1 1 calc R
C43 C 0.5553(4) 0.4583(7) 0.0650(2) 0.031(2) Uani 1 1 d .
H43A H 0.5774 0.3981 0.0800 0.037 Uiso 1 1 calc R
H43B H 0.5830 0.5205 0.0745 0.037 Uiso 1 1 calc R
C44 C 0.5671(5) 0.4448(8) 0.0168(2) 0.040(2) Uani 1 1 d .
H44A H 0.6207 0.4379 0.0108 0.060 Uiso 1 1 calc R
H44B H 0.5474 0.5052 0.0016 0.060 Uiso 1 1 calc R
H44C H 0.5410 0.3826 0.0070 0.060 Uiso 1 1 calc R
C45 C 0.3615(4) 0.1137(6) 0.1837(3) 0.0303(18) Uani 1 1 d .
H45A H 0.3690 0.1063 0.2152 0.036 Uiso 1 1 calc R
H45B H 0.4116 0.1144 0.1702 0.036 Uiso 1 1 calc R
C46 C 0.3252(5) 0.2170(6) 0.1756(3) 0.036(2) Uani 1 1 d .
H46A H 0.3567 0.2720 0.1876 0.054 Uiso 1 1 calc R
H46B H 0.2759 0.2188 0.1894 0.054 Uiso 1 1 calc R
H46C H 0.3195 0.2275 0.1445 0.054 Uiso 1 1 calc R
C47 C 0.3129(4) 0.0204(6) 0.1184(2) 0.0208(16) Uani 1 1 d .
H47A H 0.2781 -0.0351 0.1095 0.025 Uiso 1 1 calc R
H47B H 0.2905 0.0871 0.1096 0.025 Uiso 1 1 calc R
C48 C 0.3853(4) 0.0065(7) 0.0947(2) 0.0323(19) Uani 1 1 d .
H48A H 0.3760 0.0086 0.0636 0.049 Uiso 1 1 calc R
H48B H 0.4073 -0.0603 0.1024 0.049 Uiso 1 1 calc R
H48C H 0.4199 0.0621 0.1026 0.049 Uiso 1 1 calc R
C49 C 0.3626(4) -0.0729(6) 0.1829(2) 0.0246(16) Uani 1 1 d .
H49A H 0.3654 -0.0694 0.2147 0.030 Uiso 1 1 calc R
H49B H 0.4144 -0.0670 0.1719 0.030 Uiso 1 1 calc R
C50 C 0.3330(5) -0.1801(7) 0.1707(3) 0.046(2) Uani 1 1 d .
H50A H 0.3659 -0.2332 0.1828 0.069 Uiso 1 1 calc R
H50B H 0.3319 -0.1867 0.1393 0.069 Uiso 1 1 calc R
H50C H 0.2824 -0.1889 0.1822 0.069 Uiso 1 1 calc R
C51 C 0.2400(4) 0.0160(7) 0.1848(3) 0.034(2) Uani 1 1 d .
H51A H 0.2123 0.0755 0.1727 0.040 Uiso 1 1 calc R
H51B H 0.2155 -0.0478 0.1742 0.040 Uiso 1 1 calc R
C52 C 0.2333(4) 0.0190(8) 0.2321(3) 0.040(2) Uani 1 1 d .
H52A H 0.1804 0.0166 0.2402 0.061 Uiso 1 1 calc R
H52B H 0.2558 0.0829 0.2430 0.061 Uiso 1 1 calc R
H52C H 0.2594 -0.0405 0.2446 0.061 Uiso 1 1 calc R
C53 C 0.2175(4) 0.4230(6) -0.2126(2) 0.0206(15) Uani 1 1 d .
H53A H 0.1842 0.4767 -0.2004 0.025 Uiso 1 1 calc R
H53B H 0.1866 0.3609 -0.2180 0.025 Uiso 1 1 calc R
C54 C 0.2475(5) 0.4618(7) -0.2554(2) 0.0377(19) Uani 1 1 d .
H54A H 0.2056 0.4776 -0.2747 0.057 Uiso 1 1 calc R
H54B H 0.2791 0.4085 -0.2685 0.057 Uiso 1 1 calc R
H54C H 0.2772 0.5244 -0.2507 0.057 Uiso 1 1 calc R
C55 C 0.2369(4) 0.3744(5) -0.1365(2) 0.0196(15) Uani 1 1 d .
H55A H 0.2064 0.4354 -0.1287 0.023 Uiso 1 1 calc R
H55B H 0.2755 0.3657 -0.1139 0.023 Uiso 1 1 calc R
C56 C 0.1866(5) 0.2792(6) -0.1365(2) 0.0317(18) Uani 1 1 d .
H56A H 0.1631 0.2716 -0.1081 0.048 Uiso 1 1 calc R
H56B H 0.2166 0.2177 -0.1429 0.048 Uiso 1 1 calc R
H56C H 0.1477 0.2872 -0.1585 0.048 Uiso 1 1 calc R
C57 C 0.3300(4) 0.4853(6) -0.1718(2) 0.0245(16) Uani 1 1 d .
H57A H 0.3668 0.4639 -0.1497 0.029 Uiso 1 1 calc R
H57B H 0.3580 0.4974 -0.1989 0.029 Uiso 1 1 calc R
C58 C 0.2961(4) 0.5860(6) -0.1579(2) 0.0276(17) Uani 1 1 d .
H58A H 0.3357 0.6375 -0.1541 0.041 Uiso 1 1 calc R
H58B H 0.2695 0.5763 -0.1306 0.041 Uiso 1 1 calc R
H58C H 0.2608 0.6100 -0.1799 0.041 Uiso 1 1 calc R
C59 C 0.3199(5) 0.3039(7) -0.1941(2) 0.035(2) Uani 1 1 d .
H59A H 0.3468 0.3228 -0.2209 0.041 Uiso 1 1 calc R
H59B H 0.2844 0.2478 -0.2014 0.041 Uiso 1 1 calc R
C60 C 0.3761(5) 0.2629(8) -0.1619(3) 0.043(2) Uani 1 1 d .
H60A H 0.4023 0.2034 -0.1742 0.065 Uiso 1 1 calc R
H60B H 0.3500 0.2416 -0.1356 0.065 Uiso 1 1 calc R
H60C H 0.4123 0.3172 -0.1549 0.065 Uiso 1 1 calc R
C61 C 0.0604(4) -0.0119(6) -0.0265(2) 0.0295(17) Uani 1 1 d .
H61A H 0.1051 -0.0364 -0.0423 0.035 Uiso 1 1 calc R
H61B H 0.0738 0.0536 -0.0120 0.035 Uiso 1 1 calc R
C62 C 0.0397(5) -0.0917(7) 0.0077(3) 0.043(2) Uani 1 1 d .
H62A H 0.0821 -0.1016 0.0273 0.064 Uiso 1 1 calc R
H62B H 0.0276 -0.1575 -0.0063 0.064 Uiso 1 1 calc R
H62C H -0.0037 -0.0674 0.0240 0.064 Uiso 1 1 calc R
C63 C -0.0718(4) 0.0459(6) -0.0357(3) 0.0316(18) Uani 1 1 d .
H63A H -0.1098 0.0648 -0.0575 0.038 Uiso 1 1 calc R
H63B H -0.0922 -0.0122 -0.0186 0.038 Uiso 1 1 calc R
C64 C -0.0605(5) 0.1357(7) -0.0065(2) 0.0365(19) Uani 1 1 d .
H64A H -0.1082 0.1538 0.0071 0.055 Uiso 1 1 calc R
H64B H -0.0421 0.1947 -0.0232 0.055 Uiso 1 1 calc R
H64C H -0.0239 0.1176 0.0157 0.055 Uiso 1 1 calc R
C65 C 0.0283(4) 0.0935(6) -0.0886(2) 0.0250(16) Uani 1 1 d .
H65A H 0.0517 0.1477 -0.0706 0.030 Uiso 1 1 calc R
H65B H 0.0681 0.0629 -0.1067 0.030 Uiso 1 1 calc R
C66 C -0.0283(5) 0.1443(7) -0.1179(2) 0.042(2) Uani 1 1 d .
H66A H -0.0034 0.1969 -0.1355 0.064 Uiso 1 1 calc R
H66B H -0.0674 0.1768 -0.1004 0.064 Uiso 1 1 calc R
H66C H -0.0508 0.0920 -0.1367 0.064 Uiso 1 1 calc R
C67 C -0.0238(4) -0.0879(6) -0.0840(3) 0.0310(18) Uani 1 1 d .
H67A H -0.0574 -0.1306 -0.0659 0.037 Uiso 1 1 calc R
H67B H -0.0524 -0.0668 -0.1099 0.037 Uiso 1 1 calc R
C68 C 0.0409(5) -0.1530(6) -0.0980(3) 0.035(2) Uani 1 1 d .
H68A H 0.0223 -0.2134 -0.1137 0.053 Uiso 1 1 calc R
H68B H 0.0690 -0.1758 -0.0726 0.053 Uiso 1 1 calc R
H68C H 0.0736 -0.1124 -0.1168 0.053 Uiso 1 1 calc R

loop_
_atom_site_aniso_label
_atom_site_aniso_U_11
_atom_site_aniso_U_22
_atom_site_aniso_U_33
_atom_site_aniso_U_23
_atom_site_aniso_U_13
_atom_site_aniso_U_12
Ni1 0.0156(4) 0.0195(4) 0.0191(4) -0.0037(4) -0.0005(4) -0.0001(4)
Ni2 0.0193(5) 0.0245(5) 0.0142(4) -0.0008(4) 0.0007(3) 0.0002(4)
S1 0.0172(9) 0.0251(9) 0.0192(9) -0.0014(7) -0.0024(7) 0.0004(7)
S3 0.0215(10) 0.0348(11) 0.0210(9) -0.0056(8) 0.0025(7) -0.0143(8)
S2 0.0224(10) 0.0181(9) 0.0197(8) -0.0044(7) 0.0032(7) 0.0007(7)
S4 0.0212(10) 0.0261(10) 0.0262(9) 0.0007(8) 0.0069(8) 0.0047(8)
S5 0.0250(10) 0.0338(11) 0.0186(9) -0.0003(7) 0.0036(7) -0.0078(8)
S6 0.0293(10) 0.0279(10) 0.0246(10) 0.0021(8) -0.0026(8) 0.0049(8)
O1 0.036(4) 0.071(5) 0.169(9) -0.065(6) -0.036(5) 0.030(4)
O2 0.027(4) 0.075(5) 0.070(5) -0.030(4) -0.004(3) 0.025(3)
N1 0.021(4) 0.027(4) 0.038(4) -0.015(3) 0.008(3) 0.000(3)
N2 0.030(4) 0.033(4) 0.027(3) -0.007(3) -0.004(3) 0.005(3)
N3 0.011(3) 0.025(3) 0.027(3) 0.004(3) -0.010(2) 0.003(3)
N4 0.012(3) 0.029(3) 0.023(3) -0.001(2) -0.005(2) -0.004(3)
N5 0.015(3) 0.024(3) 0.016(3) -0.007(2) 0.000(2) 0.000(2)
N6 0.009(3) 0.012(3) 0.031(3) 0.000(2) -0.002(2) 0.002(2)
C1 0.003(2) 0.026(3) 0.035(3) 0.000(2) -0.0015(19) 0.002(2)
C2 0.003(2) 0.026(3) 0.035(3) 0.000(2) -0.0015(19) 0.002(2)
C3 0.018(4) 0.024(4) 0.045(5) -0.003(3) -0.013(3) 0.007(3)
C4 0.025(4) 0.034(5) 0.034(4) -0.010(3) -0.013(3) 0.015(4)
C5 0.040(5) 0.025(4) 0.023(4) -0.003(3) -0.011(3) 0.010(4)
C6 0.029(4) 0.018(4) 0.041(4) -0.003(3) -0.008(3) -0.001(3)
C7 0.018(4) 0.023(4) 0.010(3) -0.005(3) -0.006(3) 0.000(3)
C8 0.016(4) 0.038(5) 0.021(4) 0.001(3) 0.002(3) -0.005(3)
C9 0.023(4) 0.025(4) 0.011(3) -0.001(3) 0.007(3) 0.007(3)
C10 0.025(4) 0.022(4) 0.023(4) 0.000(3) -0.003(3) 0.000(3)
C11 0.023(4) 0.032(5) 0.022(4) 0.002(3) 0.003(3) -0.010(3)
C12 0.028(4) 0.020(4) 0.015(3) -0.002(3) 0.001(3) 0.001(3)
C13 0.009(3) 0.047(4) 0.027(3) 0.008(2) -0.001(2) 0.002(2)
C14 0.006(3) 0.038(4) 0.024(4) 0.002(3) 0.003(3) -0.002(3)
C15 0.009(4) 0.039(5) 0.045(5) 0.000(4) -0.012(3) -0.001(3)
C16 0.009(3) 0.047(4) 0.027(3) 0.008(2) -0.001(2) 0.002(2)
C17 0.037(5) 0.056(6) 0.014(4) 0.000(4) -0.006(3) 0.005(4)
C18 0.010(4) 0.032(4) 0.020(3) -0.002(3) 0.002(3) 0.005(3)
C19 0.019(4) 0.039(5) 0.009(3) 0.006(3) -0.004(3) 0.003(3)
C20 0.020(4) 0.037(4) 0.016(3) 0.007(3) 0.006(3) 0.006(3)
C21 0.024(4) 0.020(4) 0.039(4) 0.004(3) 0.006(3) -0.002(3)
C22 0.038(5) 0.021(4) 0.025(4) 0.003(3) 0.007(3) 0.001(3)
C23 0.027(4) 0.041(5) 0.026(4) 0.005(3) 0.003(3) -0.010(4)
C24 0.010(4) 0.036(5) 0.020(3) 0.006(3) 0.002(3) 0.001(3)
C25 0.016(4) 0.030(4) 0.008(3) 0.010(3) -0.004(3) 0.001(3)
C26 0.014(4) 0.020(4) 0.029(4) 0.004(3) -0.008(3) 0.001(3)
C27 0.018(4) 0.043(5) 0.043(5) 0.020(4) -0.013(4) -0.010(4)
C28 0.017(4) 0.073(6) 0.024(4) 0.015(4) 0.002(3) -0.007(4)
C29 0.015(4) 0.069(6) 0.010(3) 0.005(3) 0.005(3) 0.002(4)
C30 0.023(4) 0.045(5) 0.023(4) -0.001(3) -0.011(3) 0.000(4)
C31 0.011(4) 0.026(4) 0.043(4) -0.005(3) 0.002(3) -0.010(3)
C32 0.033(5) 0.017(4) 0.078(7) -0.001(4) 0.010(5) -0.011(4)
C33 0.038(6) 0.017(5) 0.121(10) -0.025(5) 0.031(6) -0.011(4)
C34 0.021(5) 0.051(6) 0.091(8) -0.046(6) 0.026(5) -0.026(5)
C35 0.018(4) 0.078(7) 0.046(5) -0.034(5) 0.003(4) -0.017(5)
C36 0.018(3) 0.042(4) 0.036(3) -0.002(3) -0.008(2) 0.002(3)
C37 0.018(3) 0.042(4) 0.036(3) -0.002(3) -0.008(2) 0.002(3)
C38 0.067(7) 0.033(5) 0.039(5) 0.018(4) -0.027(5) -0.021(5)
C39 0.008(4) 0.052(5) 0.018(3) 0.007(3) 0.000(3) -0.009(3)
C40 0.034(5) 0.027(4) 0.038(4) 0.006(3) -0.022(4) -0.013(4)
C41 0.033(4) 0.020(4) 0.021(4) 0.007(3) -0.006(3) 0.000(3)
C42 0.030(5) 0.058(6) 0.021(4) -0.002(4) 0.001(3) 0.012(4)
C43 0.011(4) 0.063(6) 0.018(4) 0.015(4) -0.009(3) -0.010(4)
C44 0.020(4) 0.070(7) 0.030(4) 0.009(4) 0.004(3) -0.002(4)
C45 0.028(4) 0.028(4) 0.035(4) 0.003(3) -0.011(4) -0.005(4)
C46 0.043(5) 0.021(4) 0.043(5) 0.004(3) 0.004(4) 0.001(4)
C47 0.025(4) 0.021(4) 0.016(3) 0.003(3) -0.008(3) -0.001(3)
C48 0.027(4) 0.050(5) 0.020(4) 0.009(4) 0.004(3) 0.005(4)
C49 0.019(4) 0.032(4) 0.022(4) 0.011(3) 0.001(3) -0.002(3)
C50 0.045(6) 0.041(5) 0.053(6) 0.007(4) -0.016(4) -0.001(4)
C51 0.016(4) 0.032(5) 0.053(5) -0.007(4) -0.010(4) -0.005(3)
C52 0.013(4) 0.076(7) 0.032(4) 0.004(4) 0.009(3) 0.004(4)
C53 0.013(3) 0.023(4) 0.026(4) 0.001(3) -0.005(3) -0.005(3)
C54 0.033(4) 0.058(5) 0.022(4) 0.000(4) -0.013(4) -0.006(4)
C55 0.009(4) 0.022(4) 0.028(4) -0.001(3) -0.003(3) 0.006(3)
C56 0.039(5) 0.038(5) 0.018(4) 0.009(3) -0.011(3) 0.002(4)
C57 0.017(4) 0.040(5) 0.016(3) 0.001(3) 0.003(3) -0.007(3)
C58 0.035(5) 0.026(4) 0.022(4) 0.003(3) -0.010(3) -0.002(4)
C59 0.031(5) 0.052(5) 0.021(4) -0.015(4) -0.007(3) 0.015(4)
C60 0.030(5) 0.063(6) 0.037(5) -0.010(4) -0.010(4) 0.025(4)
C61 0.020(4) 0.039(5) 0.029(4) -0.004(3) 0.003(3) 0.002(4)
C62 0.048(5) 0.046(5) 0.034(5) 0.003(4) 0.001(4) 0.019(4)
C63 0.022(4) 0.041(5) 0.032(4) 0.000(4) 0.006(3) 0.003(4)
C64 0.035(5) 0.045(5) 0.029(4) 0.002(4) 0.007(4) 0.010(4)
C65 0.029(4) 0.020(4) 0.026(4) 0.002(3) 0.010(3) -0.005(3)
C66 0.060(6) 0.051(6) 0.016(4) 0.012(4) 0.012(4) -0.012(5)
C67 0.028(4) 0.027(4) 0.038(4) -0.009(3) 0.004(3) -0.005(3)
C68 0.043(5) 0.023(4) 0.040(5) -0.006(3) -0.003(4) 0.011(4)

loop_
_atom_type_symbol
_atom_type_description
_atom_type_scat_dispersion_real
_atom_type_scat_dispersion_imag
_atom_type_scat_source
C C 0.0033 0.0016 'International Tables Vol C Tables 4.2.6.8 and 6.1.1.4'
H H 0.0000 0.0000 'International Tables Vol C Tables 4.2.6.8 and 6.1.1.4'
N N 0.0061 0.0033 'International Tables Vol C Tables 4.2.6.8 and 6.1.1.4'
O O 0.0106 0.0060 'International Tables Vol C Tables 4.2.6.8 and 6.1.1.4'
S S 0.1246 0.1234 'International Tables Vol C Tables 4.2.6.8 and 6.1.1.4'
Ni Ni 0.3393 1.1124 'International Tables Vol C Tables 4.2.6.8 and 6.1.1.4'

loop_
_geom_angle_atom_site_label_1
_geom_angle_atom_site_label_2
_geom_angle_atom_site_label_3
_geom_angle
N1 Ni1 S3 105.5(2)
N1 Ni1 S2 119.9(2)
S3 Ni1 S2 101.14(7)
N1 Ni1 S1 121.6(2)
S3 Ni1 S1 106.82(7)
S2 Ni1 S1 99.67(7)
N2 Ni2 S5 103.0(2)
N2 Ni2 S4 126.0(2)
S5 Ni2 S4 98.71(8)
N2 Ni2 S6 118.2(2)
S5 Ni2 S6 109.80(8)
S4 Ni2 S6 99.11(8)
C1 S1 Ni1 109.2(2)
C13 S3 Ni1 111.6(3)
C7 S2 Ni1 110.0(2)
C19 S4 Ni2 107.8(3)
C25 S5 Ni2 111.8(2)
C31 S6 Ni2 111.5(3)
O1 N1 Ni1 159.0(6)
O2 N2 Ni2 154.2(6)
C41 N3 C39 111.2(5)
C41 N3 C43 106.1(5)
C39 N3 C43 110.5(6)
C41 N3 C37 112.7(6)
C39 N3 C37 105.0(5)
C43 N3 C37 111.4(6)
C49 N4 C45 107.0(5)
C49 N4 C51 110.6(6)
C45 N4 C51 111.2(6)
C49 N4 C47 111.8(5)
C45 N4 C47 110.8(5)
C51 N4 C47 105.6(5)
C59 N5 C53 109.5(5)
C59 N5 C55 111.3(6)
C53 N5 C55 108.8(5)
C59 N5 C57 108.5(6)
C53 N5 C57 111.4(5)
C55 N5 C57 107.4(5)
C63 N6 C61 110.3(5)
C63 N6 C67 107.3(5)
C61 N6 C67 112.0(6)
C63 N6 C65 110.8(5)
C61 N6 C65 105.1(5)
C67 N6 C65 111.4(5)
C6 C1 C2 116.1(7)
C6 C1 S1 123.8(6)
C2 C1 S1 120.0(5)
C3 C2 C1 120.6(7)
C3 C2 H2 119.7
C1 C2 H2 119.7
C4 C3 C2 123.1(7)
C4 C3 H3 118.4
C2 C3 H3 118.4
C3 C4 C5 116.4(7)
C3 C4 H4 121.8
C5 C4 H4 121.8
C6 C5 C4 121.3(7)
C6 C5 H5 119.4
C4 C5 H5 119.3
C5 C6 C1 122.5(7)
C5 C6 H6 118.8
C1 C6 H6 118.8
C8 C7 C12 117.1(6)
C8 C7 S2 122.7(5)
C12 C7 S2 120.2(5)
C7 C8 C9 120.3(7)
C7 C8 H8 119.8
C9 C8 H8 119.8
C10 C9 C8 121.0(7)
C10 C9 H9 119.5
C8 C9 H9 119.5
C9 C10 C11 118.6(7)
C9 C10 H10 120.7
C11 C10 H10 120.7
C12 C11 C10 121.2(7)
C12 C11 H11 119.4
C10 C11 H11 119.4
C11 C12 C7 121.7(7)
C11 C12 H12 119.1
C7 C12 H12 119.1
C14 C13 C18 117.4(7)
C14 C13 S3 124.1(6)
C18 C13 S3 118.3(6)
C15 C14 C13 122.0(7)
C15 C14 H14 119.0
C13 C14 H14 119.0
C14 C15 C16 119.6(8)
C14 C15 H15 120.2
C16 C15 H15 120.2
C17 C16 C15 120.7(7)
C17 C16 H16 119.6
C15 C16 H16 119.6
C16 C17 C18 119.6(8)
C16 C17 H17 120.2
C18 C17 H17 120.2
C13 C18 C17 120.6(7)
C13 C18 H18 119.7
C17 C18 H18 119.7
C24 C19 C20 116.1(7)
C24 C19 S4 120.5(6)
C20 C19 S4 123.3(6)
C21 C20 C19 121.4(7)
C21 C20 H20 119.3
C19 C20 H20 119.3
C20 C21 C22 120.5(7)
C20 C21 H21 119.8
C22 C21 H21 119.8
C23 C22 C21 118.4(7)
C23 C22 H22 120.8
C21 C22 H22 120.8
C22 C23 C24 120.3(7)
C22 C23 H23 119.8
C24 C23 H23 119.8
C23 C24 C19 123.2(7)
C23 C24 H24 118.4
C19 C24 H24 118.4
C26 C25 C30 118.6(7)
C26 C25 S5 122.0(5)
C30 C25 S5 119.4(6)
C27 C26 C25 120.6(7)
C27 C26 H26 119.7
C25 C26 H26 119.7
C28 C27 C26 120.3(8)
C28 C27 H27 119.9
C26 C27 H27 119.9
C29 C28 C27 118.9(7)
C29 C28 H28 120.5
C27 C28 H28 120.5
C30 C29 C28 122.1(8)
C30 C29 H29 119.0
C28 C29 H29 119.0
C29 C30 C25 119.5(8)
C29 C30 H30 120.3
C25 C30 H30 120.3
C36 C31 C32 115.5(7)
C36 C31 S6 125.4(6)
C32 C31 S6 119.1(6)
C33 C32 C31 120.9(9)
C33 C32 H32 119.5
C31 C32 H32 119.6
C32 C33 C34 120.6(9)
C32 C33 H33 119.7
C34 C33 H33 119.7
C35 C34 C33 118.5(9)
C35 C34 H34 120.8
C33 C34 H34 120.7
C34 C35 C36 121.5(10)
C34 C35 H35 119.2
C36 C35 H35 119.2
C35 C36 C31 122.9(9)
C35 C36 H36 118.6
C31 C36 H36 118.6
C38 C37 N3 114.3(6)
C38 C37 H37A 108.7
N3 C37 H37A 108.7
C38 C37 H37B 108.7
N3 C37 H37B 108.7
H37A C37 H37B 107.6
C37 C38 H38A 109.5
C37 C38 H38B 109.5
H38A C38 H38B 109.5
C37 C38 H38C 109.5
H38A C38 H38C 109.5
H38B C38 H38C 109.5
N3 C39 C40 116.2(6)
N3 C39 H39A 108.2
C40 C39 H39A 108.2
N3 C39 H39B 108.2
C40 C39 H39B 108.2
H39A C39 H39B 107.4
C39 C40 H40A 109.5
C39 C40 H40B 109.5
H40A C40 H40B 109.5
C39 C40 H40C 109.5
H40A C40 H40C 109.5
H40B C40 H40C 109.5
C42 C41 N3 115.1(6)
C42 C41 H41A 108.5
N3 C41 H41A 108.5
C42 C41 H41B 108.5
N3 C41 H41B 108.5
H41A C41 H41B 107.5
C41 C42 H42A 109.5
C41 C42 H42B 109.5
H42A C42 H42B 109.5
C41 C42 H42C 109.5
H42A C42 H42C 109.5
H42B C42 H42C 109.5
N3 C43 C44 115.4(6)
N3 C43 H43A 108.4
C44 C43 H43A 108.4
N3 C43 H43B 108.4
C44 C43 H43B 108.4
H43A C43 H43B 107.5
C43 C44 H44A 109.5
C43 C44 H44B 109.5
H44A C44 H44B 109.5
C43 C44 H44C 109.5
H44A C44 H44C 109.5
H44B C44 H44C 109.5
C46 C45 N4 117.0(6)
C46 C45 H45A 108.1
N4 C45 H45A 108.0
C46 C45 H45B 108.0
N4 C45 H45B 108.0
H45A C45 H45B 107.3
C45 C46 H46A 109.5
C45 C46 H46B 109.5
H46A C46 H46B 109.5
C45 C46 H46C 109.5
H46A C46 H46C 109.5
H46B C46 H46C 109.5
C48 C47 N4 114.5(6)
C48 C47 H47A 108.6
N4 C47 H47A 108.6
C48 C47 H47B 108.6
N4 C47 H47B 108.6
H47A C47 H47B 107.6
C47 C48 H48A 109.5
C47 C48 H48B 109.5
H48A C48 H48B 109.5
C47 C48 H48C 109.5
H48A C48 H48C 109.5
H48B C48 H48C 109.5
N4 C49 C50 117.8(6)
N4 C49 H49A 107.8
C50 C49 H49A 107.8
N4 C49 H49B 107.8
C50 C49 H49B 107.8
H49A C49 H49B 107.2
C49 C50 H50A 109.5
C49 C50 H50B 109.5
H50A C50 H50B 109.5
C49 C50 H50C 109.5
H50A C50 H50C 109.5
H50B C50 H50C 109.5
C52 C51 N4 114.9(6)
C52 C51 H51A 108.5
N4 C51 H51A 108.5
C52 C51 H51B 108.5
N4 C51 H51B 108.5
H51A C51 H51B 107.5
C51 C52 H52A 109.5
C51 C52 H52B 109.5
H52A C52 H52B 109.5
C51 C52 H52C 109.5
H52A C52 H52C 109.5
H52B C52 H52C 109.5
N5 C53 C54 115.6(6)
N5 C53 H53A 108.4
C54 C53 H53A 108.4
N5 C53 H53B 108.4
C54 C53 H53B 108.4
H53A C53 H53B 107.4
C53 C54 H54A 109.5
C53 C54 H54B 109.5
H54A C54 H54B 109.5
C53 C54 H54C 109.5
H54A C54 H54C 109.5
H54B C54 H54C 109.5
N5 C55 C56 114.7(6)
N5 C55 H55A 108.6
C56 C55 H55A 108.6
N5 C55 H55B 108.6
C56 C55 H55B 108.6
H55A C55 H55B 107.6
C55 C56 H56A 109.5
C55 C56 H56B 109.5
H56A C56 H56B 109.5
C55 C56 H56C 109.5
H56A C56 H56C 109.5
H56B C56 H56C 109.5
C58 C57 N5 116.4(6)
C58 C57 H57A 108.2
N5 C57 H57A 108.2
C58 C57 H57B 108.2
N5 C57 H57B 108.2
H57A C57 H57B 107.3
C57 C58 H58A 109.5
C57 C58 H58B 109.5
H58A C58 H58B 109.5
C57 C58 H58C 109.5
H58A C58 H58C 109.5
H58B C58 H58C 109.5
N5 C59 C60 114.9(6)
N5 C59 H59A 108.6
C60 C59 H59A 108.6
N5 C59 H59B 108.5
C60 C59 H59B 108.5
H59A C59 H59B 107.5
C59 C60 H60A 109.5
C59 C60 H60B 109.5
H60A C60 H60B 109.5
C59 C60 H60C 109.5
H60A C60 H60C 109.5
H60B C60 H60C 109.5
C62 C61 N6 113.5(6)
C62 C61 H61A 108.9
N6 C61 H61A 108.9
C62 C61 H61B 108.9
N6 C61 H61B 108.9
H61A C61 H61B 107.7
C61 C62 H62A 109.5
C61 C62 H62B 109.5
H62A C62 H62B 109.5
C61 C62 H62C 109.5
H62A C62 H62C 109.5
H62B C62 H62C 109.5
C64 C63 N6 115.2(6)
C64 C63 H63A 108.5
N6 C63 H63A 108.5
C64 C63 H63B 108.5
N6 C63 H63B 108.5
H63A C63 H63B 107.5
C63 C64 H64A 109.5
C63 C64 H64B 109.5
H64A C64 H64B 109.5
C63 C64 H64C 109.5
H64A C64 H64C 109.5
H64B C64 H64C 109.5
C66 C65 N6 115.7(6)
C66 C65 H65A 108.3
N6 C65 H65A 108.4
C66 C65 H65B 108.4
N6 C65 H65B 108.4
H65A C65 H65B 107.4
C65 C66 H66A 109.5
C65 C66 H66B 109.5
H66A C66 H66B 109.5
C65 C66 H66C 109.5
H66A C66 H66C 109.5
H66B C66 H66C 109.5
C68 C67 N6 114.6(6)
C68 C67 H67A 108.6
N6 C67 H67A 108.6
C68 C67 H67B 108.6
N6 C67 H67B 108.6
H67A C67 H67B 107.6
C67 C68 H68A 109.5
C67 C68 H68B 109.5
H68A C68 H68B 109.5
C67 C68 H68C 109.5
H68A C68 H68C 109.5
H68B C68 H68C 109.5

loop_
_geom_bond_atom_site_label_1
_geom_bond_atom_site_label_2
_geom_bond_distance
Ni1 N1 1.651(7)
Ni1 S3 2.279(2)
Ni1 S2 2.307(2)
Ni1 S1 2.339(2)
Ni2 N2 1.674(7)
Ni2 S5 2.270(2)
Ni2 S4 2.295(2)
Ni2 S6 2.317(2)
S1 C1 1.767(7)
S3 C13 1.765(8)
S2 C7 1.763(7)
S4 C19 1.762(8)
S5 C25 1.766(7)
S6 C31 1.766(8)
O1 N1 1.178(9)
O2 N2 1.164(8)
N3 C41 1.504(9)
N3 C39 1.515(9)
N3 C43 1.518(9)
N3 C37 1.531(10)
N4 C49 1.485(9)
N4 C45 1.519(9)
N4 C51 1.528(10)
N4 C47 1.538(8)
N5 C59 1.501(9)
N5 C53 1.513(8)
N5 C55 1.524(9)
N5 C57 1.525(9)
N6 C63 1.511(9)
N6 C61 1.529(9)
N6 C67 1.528(9)
N6 C65 1.535(8)
C1 C6 1.373(10)
C1 C2 1.404(10)
C2 C3 1.388(10)
C2 H2 0.9500
C3 C4 1.345(11)
C3 H3 0.9500
C4 C5 1.404(11)
C4 H4 0.9500
C5 C6 1.373(10)
C5 H5 0.9500
C6 H6 0.9500
C7 C8 1.389(10)
C7 C12 1.407(10)
C8 C9 1.402(10)
C8 H8 0.9500
C9 C10 1.369(10)
C9 H9 0.9500
C10 C11 1.380(10)
C10 H10 0.9500
C11 C12 1.355(10)
C11 H11 0.9500
C12 H12 0.9500
C13 C14 1.385(11)
C13 C18 1.404(10)
C14 C15 1.377(10)
C14 H14 0.9500
C15 C16 1.381(11)
C15 H15 0.9500
C16 C17 1.364(12)
C16 H16 0.9500
C17 C18 1.406(11)
C17 H17 0.9500
C18 H18 0.9500
C19 C24 1.386(10)
C19 C20 1.400(10)
C20 C21 1.380(10)
C20 H20 0.9500
C21 C22 1.404(10)
C21 H21 0.9500
C22 C23 1.369(11)
C22 H22 0.9500
C23 C24 1.372(11)
C23 H23 0.9500
C24 H24 0.9500
C25 C26 1.395(10)
C25 C30 1.416(10)
C26 C27 1.391(11)
C26 H26 0.9500
C27 C28 1.389(13)
C27 H27 0.9500
C28 C29 1.382(13)
C28 H28 0.9500
C29 C30 1.371(11)
C29 H29 0.9500
C30 H30 0.9500
C31 C36 1.382(11)
C31 C32 1.409(11)
C32 C33 1.386(13)
C32 H32 0.9500
C33 C34 1.399(16)
C33 H33 0.9500
C34 C35 1.329(15)
C34 H34 0.9500
C35 C36 1.376(12)
C35 H35 0.9500
C36 H36 0.9500
C37 C38 1.502(11)
C37 H37A 0.9900
C37 H37B 0.9900
C38 H38A 0.9800
C38 H38B 0.9800
C38 H38C 0.9800
C39 C40 1.524(11)
C39 H39A 0.9900
C39 H39B 0.9900
C40 H40A 0.9800
C40 H40B 0.9800
C40 H40C 0.9800
C41 C42 1.503(11)
C41 H41A 0.9900
C41 H41B 0.9900
C42 H42A 0.9800
C42 H42B 0.9800
C42 H42C 0.9800
C43 C44 1.523(10)
C43 H43A 0.9900
C43 H43B 0.9900
C44 H44A 0.9800
C44 H44B 0.9800
C44 H44C 0.9800
C45 C46 1.508(11)
C45 H45A 0.9900
C45 H45B 0.9900
C46 H46A 0.9800
C46 H46B 0.9800
C46 H46C 0.9800
C47 C48 1.498(10)
C47 H47A 0.9900
C47 H47B 0.9900
C48 H48A 0.9800
C48 H48B 0.9800
C48 H48C 0.9800
C49 C50 1.532(11)
C49 H49A 0.9900
C49 H49B 0.9900
C50 H50A 0.9800
C50 H50B 0.9800
C50 H50C 0.9800
C51 C52 1.475(12)
C51 H51A 0.9900
C51 H51B 0.9900
C52 H52A 0.9800
C52 H52B 0.9800
C52 H52C 0.9800
C53 C54 1.521(11)
C53 H53A 0.9900
C53 H53B 0.9900
C54 H54A 0.9800
C54 H54B 0.9800
C54 H54C 0.9800
C55 C56 1.526(10)
C55 H55A 0.9900
C55 H55B 0.9900
C56 H56A 0.9800
C56 H56B 0.9800
C56 H56C 0.9800
C57 C58 1.501(11)
C57 H57A 0.9900
C57 H57B 0.9900
C58 H58A 0.9800
C58 H58B 0.9800
C58 H58C 0.9800
C59 C60 1.516(10)
C59 H59A 0.9900
C59 H59B 0.9900
C60 H60A 0.9800
C60 H60B 0.9800
C60 H60C 0.9800
C61 C62 1.526(11)
C61 H61A 0.9900
C61 H61B 0.9900
C62 H62A 0.9800
C62 H62B 0.9800
C62 H62C 0.9800
C63 C64 1.487(11)
C63 H63A 0.9900
C63 H63B 0.9900
C64 H64A 0.9800
C64 H64B 0.9800
C64 H64C 0.9800
C65 C66 1.510(11)
C65 H65A 0.9900
C65 H65B 0.9900
C66 H66A 0.9800
C66 H66B 0.9800
C66 H66C 0.9800
C67 C68 1.495(11)
C67 H67A 0.9900
C67 H67B 0.9900
C68 H68A 0.9800
C68 H68B 0.9800
C68 H68C 0.9800

loop_
_geom_torsion_atom_site_label_1
_geom_torsion_atom_site_label_2
_geom_torsion_atom_site_label_3
_geom_torsion_atom_site_label_4
_geom_torsion
N1 Ni1 S1 C1 66.3(4)
S3 Ni1 S1 C1 -172.8(2)
S2 Ni1 S1 C1 -67.9(2)
N1 Ni1 S3 C13 62.8(4)
S2 Ni1 S3 C13 -171.7(3)
S1 Ni1 S3 C13 -67.9(3)
N1 Ni1 S2 C7 51.1(3)
S3 Ni1 S2 C7 -64.1(2)
S1 Ni1 S2 C7 -173.6(2)
N2 Ni2 S4 C19 -48.6(4)
S5 Ni2 S4 C19 64.5(2)
S6 Ni2 S4 C19 176.3(2)
N2 Ni2 S5 C25 -56.2(4)
S4 Ni2 S5 C25 173.6(3)
S6 Ni2 S5 C25 70.6(3)
N2 Ni2 S6 C31 -98.8(4)
S5 Ni2 S6 C31 143.5(3)
S4 Ni2 S6 C31 40.8(3)
S3 Ni1 N1 O1 17(2)
S2 Ni1 N1 O1 -96(2)
S1 Ni1 N1 O1 139(2)
S5 Ni2 N2 O2 15.2(16)
S4 Ni2 N2 O2 126.3(15)
S6 Ni2 N2 O2 -106.0(15)
Ni1 S1 C1 C6 17.3(7)
Ni1 S1 C1 C2 -165.3(5)
C6 C1 C2 C3 0.3(10)
S1 C1 C2 C3 -177.2(5)
C1 C2 C3 C4 0.3(11)
C2 C3 C4 C5 -0.7(11)
C3 C4 C5 C6 0.5(12)
C4 C5 C6 C1 0.1(12)
C2 C1 C6 C5 -0.5(11)
S1 C1 C6 C5 176.9(6)
Ni1 S2 C7 C8 0.0(6)
Ni1 S2 C7 C12 -178.3(5)
C12 C7 C8 C9 -1.6(10)
S2 C7 C8 C9 -180.0(5)
C7 C8 C9 C10 1.1(10)
C8 C9 C10 C11 0.1(10)
C9 C10 C11 C12 -0.7(11)
C10 C11 C12 C7 0.1(11)
C8 C7 C12 C11 1.1(10)
S2 C7 C12 C11 179.5(6)
Ni1 S3 C13 C14 26.9(7)
Ni1 S3 C13 C18 -157.5(5)
C18 C13 C14 C15 -2.1(11)
S3 C13 C14 C15 173.5(6)
C13 C14 C15 C16 2.3(11)
C14 C15 C16 C17 -1.2(11)
C15 C16 C17 C18 -0.1(12)
C14 C13 C18 C17 0.8(11)
S3 C13 C18 C17 -175.1(6)
C16 C17 C18 C13 0.3(11)
Ni2 S4 C19 C24 -179.7(5)
Ni2 S4 C19 C20 -3.3(6)
C24 C19 C20 C21 -1.1(10)
S4 C19 C20 C21 -177.6(6)
C19 C20 C21 C22 0.3(11)
C20 C21 C22 C23 0.8(11)
C21 C22 C23 C24 -1.2(12)
C22 C23 C24 C19 0.5(12)
C20 C19 C24 C23 0.7(10)
S4 C19 C24 C23 177.3(6)
Ni2 S5 C25 C26 -22.2(6)
Ni2 S5 C25 C30 159.5(5)
C30 C25 C26 C27 2.6(10)
S5 C25 C26 C27 -175.8(5)
C25 C26 C27 C28 0.1(11)
C26 C27 C28 C29 -1.3(12)
C27 C28 C29 C30 -0.4(12)
C28 C29 C30 C25 3.2(12)
C26 C25 C30 C29 -4.2(10)
S5 C25 C30 C29 174.2(6)
Ni2 S6 C31 C36 21.4(7)
Ni2 S6 C31 C32 -158.6(5)
C36 C31 C32 C33 1.7(11)
S6 C31 C32 C33 -178.4(7)
C31 C32 C33 C34 1.2(13)
C32 C33 C34 C35 -3.1(13)
C33 C34 C35 C36 1.9(13)
C34 C35 C36 C31 1.1(13)
C32 C31 C36 C35 -2.9(11)
S6 C31 C36 C35 177.2(6)
C41 N3 C37 C38 56.5(9)
C39 N3 C37 C38 177.7(7)
C43 N3 C37 C38 -62.6(9)
C41 N3 C39 C40 -58.2(8)
C43 N3 C39 C40 59.3(8)
C37 N3 C39 C40 179.6(7)
C39 N3 C41 C42 -63.8(8)
C43 N3 C41 C42 176.0(7)
C37 N3 C41 C42 53.9(9)
C41 N3 C43 C44 174.2(7)
C39 N3 C43 C44 53.6(9)
C37 N3 C43 C44 -62.8(9)
C49 N4 C45 C46 -174.8(7)
C51 N4 C45 C46 -54.0(9)
C47 N4 C45 C46 63.1(8)
C49 N4 C47 C48 -50.7(8)
C45 N4 C47 C48 68.6(8)
C51 N4 C47 C48 -170.9(6)
C45 N4 C49 C50 -179.4(7)
C51 N4 C49 C50 59.3(8)
C47 N4 C49 C50 -57.9(8)
C49 N4 C51 C52 61.8(9)
C45 N4 C51 C52 -57.0(9)
C47 N4 C51 C52 -177.2(7)
C59 N5 C53 C54 -66.6(8)
C55 N5 C53 C54 171.6(6)
C57 N5 C53 C54 53.4(8)
C59 N5 C55 C56 -55.1(7)
C53 N5 C55 C56 65.6(7)
C57 N5 C55 C56 -173.7(6)
C59 N5 C57 C58 178.3(6)
C53 N5 C57 C58 57.7(7)
C55 N5 C57 C58 -61.4(7)
C53 N5 C59 C60 -175.0(7)
C55 N5 C59 C60 -54.7(9)
C57 N5 C59 C60 63.2(9)
C63 N6 C61 C62 58.2(8)
C67 N6 C61 C62 -61.2(8)
C65 N6 C61 C62 177.7(6)
C61 N6 C63 C64 53.2(8)
C67 N6 C63 C64 175.5(7)
C65 N6 C63 C64 -62.7(8)
C63 N6 C65 C66 -48.7(8)
C61 N6 C65 C66 -167.8(6)
C67 N6 C65 C66 70.6(8)
C63 N6 C67 C68 -162.4(7)
C61 N6 C67 C68 -41.3(9)
C65 N6 C67 C68 76.2(8)
